data_1533681
loop_
_publ_author_name
'Haque, M.T.'
'Satoh, H.'
'Kamegashira, N.'

_publ_section_title
;
 Crystallographic phase transition, electrical and magnetic properties of
 stoichiometric La (Mn, Rh) O3
;
_journal_name_full 'Materials Research Bulletin'
_journal_page_first 375
_journal_page_last 388
_journal_volume 39
_journal_year 2004
_chemical_formula_sum 'La Mn0.9 O3 Rh0.1'
_chemical_name_systematic 'La ((Mn0.9 Rh0.1) O3)'
_space_group_IT_number 62
_symmetry_space_group_name_Hall '-P 2ac 2n'
_symmetry_space_group_name_H-M 'P n m a'
_cell_angle_alpha 90
_cell_angle_beta 90
_cell_angle_gamma 90
_cell_formula_units_Z 4
_cell_length_a 5.6953
_cell_length_b 7.7213
_cell_length_c 5.5337
_cell_volume 243.345
_citation_journal_id_ASTM MRBUAC
_cod_data_source_file Haque_MRBUAC_2004_1929.cif
_cod_data_source_block La1Mn0.9O3Rh0.1
_cod_original_cell_volume 243.3451
_cod_original_formula_sum 'La1 Mn0.9 O3 Rh0.1'
_cod_database_code 1533681

loop_
_symmetry_equiv_pos_as_xyz
x,y,z
-x+1/2,-y,z+1/2
x+1/2,-y+1/2,-z+1/2
-x,y+1/2,-z
-x,-y,-z
x-1/2,y,-z-1/2
-x-1/2,y-1/2,z-1/2
x,-y-1/2,z

loop_
_atom_site_label
_atom_site_type_symbol
_atom_site_fract_x
_atom_site_fract_y
_atom_site_fract_z
_atom_site_occupancy
_atom_site_U_iso_or_equiv
O1 O-2 -0.007 0.25 0.56 1 0.0
O2 O-2 0.211 -0.039 0.75 1 0.0
Rh1 Rh+3 0 0 0.5 0.1 0.0
Mn1 Mn+3 0 0 0.5 0.9 0.0
La1 La+3 0.0452 0.25 0.008 1 0.0
